data_7102964
loop_
_publ_author_name
'Zhao, Jun-Feng'
'Zhao, Yu-Jun'
'Loh, Teck-Peng'

_publ_section_title
;
 Indium tribromide-promoted arene-terminated epoxy olefin cyclization.
;
_journal_issue 11
_journal_name_full 'Chemical communications (Cambridge, England)'
_journal_page_first 1353
_journal_page_last 1355
_journal_paper_doi 10.1039/b718337b
_journal_year 2008
_chemical_absolute_configuration unk
_chemical_formula_moiety 'C23 H34 O'
_chemical_formula_sum 'C23 H34 O'
_chemical_formula_weight 326.50
_chemical_name_systematic
;
?
;
_space_group_IT_number 33
_symmetry_cell_setting orthorhombic
_symmetry_space_group_name_Hall 'P 2c -2n'
_symmetry_space_group_name_H-M 'P n a 21'
_atom_sites_solution_hydrogens geom
_atom_sites_solution_primary direct
_atom_sites_solution_secondary difmap
_audit_creation_method SHELXL-97
_cell_angle_alpha 90.00
_cell_angle_beta 90.00
_cell_angle_gamma 90.00
_cell_formula_units_Z 8
_cell_length_a 10.9577(3)
_cell_length_b 7.2339(2)
_cell_length_c 46.7378(13)
_cell_measurement_reflns_used 6255
_cell_measurement_temperature 173(2)
_cell_measurement_theta_max 26.03
_cell_measurement_theta_min 2.61
_cell_volume 3704.76(18)
_computing_cell_refinement 'Bruker SMART'
_computing_data_collection 'Bruker SMART'
_computing_data_reduction 'Bruker SAINT'
_computing_molecular_graphics 'Bruker SHELXTL'
_computing_publication_material 'Bruker SHELXTL'
_computing_structure_refinement 'SHELXL-97 (Sheldrick, 1997)'
_computing_structure_solution 'SHELXS-97 (Sheldrick, 1990)'
_diffrn_ambient_temperature 173(2)
_diffrn_measured_fraction_theta_full 0.998
_diffrn_measured_fraction_theta_max 0.998
_diffrn_measurement_device_type 'CCD area detector'
_diffrn_measurement_method 'phi and omega scans'
_diffrn_radiation_monochromator graphite
_diffrn_radiation_source 'fine-focus sealed tube'
_diffrn_radiation_type MoK\a
_diffrn_radiation_wavelength 0.71073
_diffrn_reflns_av_R_equivalents 0.0455
_diffrn_reflns_av_sigmaI/netI 0.0563
_diffrn_reflns_limit_h_max 13
_diffrn_reflns_limit_h_min -13
_diffrn_reflns_limit_k_max 9
_diffrn_reflns_limit_k_min -6
_diffrn_reflns_limit_l_max 48
_diffrn_reflns_limit_l_min -58
_diffrn_reflns_number 21949
_diffrn_reflns_theta_full 26.38
_diffrn_reflns_theta_max 26.38
_diffrn_reflns_theta_min 0.87
_exptl_absorpt_coefficient_mu 0.069
_exptl_absorpt_correction_T_max 0.9932
_exptl_absorpt_correction_T_min 0.9810
_exptl_absorpt_correction_type multi-scan
_exptl_absorpt_process_details sadabs
_exptl_crystal_colour colourless
_exptl_crystal_density_diffrn 1.171
_exptl_crystal_density_meas 0
_exptl_crystal_density_method 'not measured'
_exptl_crystal_description plate
_exptl_crystal_F_000 1440
_exptl_crystal_size_max 0.28
_exptl_crystal_size_mid 0.22
_exptl_crystal_size_min 0.10
_refine_diff_density_max 0.281
_refine_diff_density_min -0.239
_refine_diff_density_rms 0.067
_refine_ls_abs_structure_details 'Flack H D (1983), Acta Cryst. A39, 876-881'
_refine_ls_abs_structure_Flack 0.3(14)
_refine_ls_extinction_method none
_refine_ls_goodness_of_fit_ref 1.106
_refine_ls_hydrogen_treatment constr
_refine_ls_matrix_type full
_refine_ls_number_parameters 445
_refine_ls_number_reflns 6949
_refine_ls_number_restraints 1
_refine_ls_restrained_S_all 1.105
_refine_ls_R_factor_all 0.0584
_refine_ls_R_factor_gt 0.0447
_refine_ls_shift/su_max 0.001
_refine_ls_shift/su_mean 0.000
_refine_ls_structure_factor_coef Fsqd
_refine_ls_weighting_details 'calc w=1/[\s^2^(Fo^2^)+(0.0656P)^2^+0.1625P] where P=(Fo^2^+2Fc^2^)/3'
_refine_ls_weighting_scheme calc
_refine_ls_wR_factor_gt 0.1097
_refine_ls_wR_factor_ref 0.1265
_reflns_number_gt 5900
_reflns_number_total 6949
_reflns_threshold_expression >2sigma(I)
_cod_data_source_file b718337b.txt
_cod_data_source_block ltp67o
_cod_depositor_comments
;
The following automatic conversions were performed:
'_symmetry_cell_setting' value 'Orthorhombic' changed to 'orthorhombic'
according to '/home/saulius/struct/CIF-dictionaries/cif_core.dic'
dictionary named 'cif_core.dic' version 2.4.1 from 2010-06-29.

Automatic conversion script
Id: cif_fix_enum 1527 2010-12-29 10:47:43Z saulius 
;
_cod_original_sg_symbol_H-M Pna2(1)
_cod_database_code 7102964

loop_
_symmetry_equiv_pos_as_xyz
'x, y, z'
'-x, -y, z+1/2'
'x+1/2, -y+1/2, z'
'-x+1/2, y+1/2, z+1/2'

loop_
_atom_site_label
_atom_site_type_symbol
_atom_site_fract_x
_atom_site_fract_y
_atom_site_fract_z
_atom_site_U_iso_or_equiv
_atom_site_adp_type
_atom_site_occupancy
_atom_site_symmetry_multiplicity
_atom_site_calc_flag
_atom_site_refinement_flags
_atom_site_disorder_assembly
_atom_site_disorder_group
C1 C 0.9394(2) 0.1976(3) 0.54202(5) 0.0212(5) Uani 1 1 d . . .
H1 H 1.0240 0.2494 0.5428 0.025 Uiso 1 1 calc R . .
C2 C 0.8558(2) 0.3257(3) 0.55843(5) 0.0243(6) Uani 1 1 d . . .
H2A H 0.7710 0.2790 0.5572 0.029 Uiso 1 1 calc R . .
H2B H 0.8580 0.4501 0.5496 0.029 Uiso 1 1 calc R . .
C3 C 0.8932(2) 0.3403(3) 0.58984(5) 0.0220(5) Uani 1 1 d . . .
H3A H 0.8342 0.4207 0.6000 0.026 Uiso 1 1 calc R . .
H3B H 0.9744 0.3999 0.5910 0.026 Uiso 1 1 calc R . .
C4 C 0.8990(2) 0.1504(3) 0.60531(5) 0.0168(5) Uani 1 1 d . . .
C5 C 0.7676(2) 0.0826(3) 0.61003(5) 0.0237(5) Uani 1 1 d . . .
H5A H 0.7163 0.1225 0.5940 0.036 Uiso 1 1 calc R . .
H5B H 0.7357 0.1347 0.6279 0.036 Uiso 1 1 calc R . .
H5C H 0.7670 -0.0526 0.6112 0.036 Uiso 1 1 calc R . .
C6 C 0.9801(2) 0.0208(3) 0.58657(5) 0.0164(5) Uani 1 1 d . . .
H6 H 1.0615 0.0832 0.5860 0.020 Uiso 1 1 calc R . .
C7 C 0.9426(2) -0.0017(3) 0.55444(5) 0.0193(5) Uani 1 1 d . . .
C8 C 0.8211(2) -0.1021(3) 0.54966(6) 0.0274(6) Uani 1 1 d . . .
H8A H 0.8141 -0.1379 0.5295 0.041 Uiso 1 1 calc R . .
H8B H 0.7535 -0.0198 0.5547 0.041 Uiso 1 1 calc R . .
H8C H 0.8181 -0.2130 0.5617 0.041 Uiso 1 1 calc R . .
C9 C 1.0423(3) -0.1088(3) 0.53833(5) 0.0286(6) Uani 1 1 d . . .
H9A H 1.0380 -0.2399 0.5435 0.043 Uiso 1 1 calc R . .
H9B H 1.1226 -0.0596 0.5435 0.043 Uiso 1 1 calc R . .
H9C H 1.0298 -0.0952 0.5177 0.043 Uiso 1 1 calc R . .
C10 C 1.0036(2) -0.1618(3) 0.60211(5) 0.0204(5) Uani 1 1 d . . .
H10A H 0.9248 -0.2245 0.6058 0.025 Uiso 1 1 calc R . .
H10B H 1.0533 -0.2436 0.5898 0.025 Uiso 1 1 calc R . .
C11 C 1.0699(2) -0.1306(3) 0.63041(5) 0.0190(5) Uani 1 1 d . . .
H11A H 1.1513 -0.0772 0.6264 0.023 Uiso 1 1 calc R . .
H11B H 1.0825 -0.2515 0.6399 0.023 Uiso 1 1 calc R . .
C12 C 1.0007(2) -0.0007(3) 0.65123(5) 0.0168(5) Uani 1 1 d . . .
C13 C 0.8908(2) -0.1062(3) 0.66398(5) 0.0231(5) Uani 1 1 d . . .
H13A H 0.9203 -0.2030 0.6769 0.035 Uiso 1 1 calc R . .
H13B H 0.8433 -0.1625 0.6485 0.035 Uiso 1 1 calc R . .
H13C H 0.8390 -0.0199 0.6746 0.035 Uiso 1 1 calc R . .
C14 C 0.9678(2) 0.1779(3) 0.63421(5) 0.0157(5) Uani 1 1 d . . .
H14 H 1.0485 0.2313 0.6286 0.019 Uiso 1 1 calc R . .
C15 C 0.9125(2) 0.3216(3) 0.65468(5) 0.0220(5) Uani 1 1 d . . .
H15A H 0.8809 0.4280 0.6436 0.026 Uiso 1 1 calc R . .
H15B H 0.8437 0.2659 0.6654 0.026 Uiso 1 1 calc R . .
C16 C 1.0100(2) 0.3868(3) 0.67550(5) 0.0235(6) Uani 1 1 d . . .
H16A H 1.0653 0.4733 0.6654 0.028 Uiso 1 1 calc R . .
H16B H 0.9702 0.4558 0.6912 0.028 Uiso 1 1 calc R . .
C17 C 1.0852(2) 0.2319(3) 0.68823(5) 0.0198(5) Uani 1 1 d . . .
C18 C 1.0833(2) 0.0522(3) 0.67638(5) 0.0173(5) Uani 1 1 d . . .
C19 C 1.1572(2) -0.0806(3) 0.68966(5) 0.0229(5) Uani 1 1 d . . .
H19 H 1.1560 -0.2036 0.6825 0.028 Uiso 1 1 calc R . .
C20 C 1.2314(2) -0.0402(4) 0.71261(5) 0.0261(6) Uani 1 1 d . . .
H20 H 1.2805 -0.1347 0.7208 0.031 Uiso 1 1 calc R . .
C21 C 1.2353(2) 0.1386(4) 0.72401(5) 0.0261(6) Uani 1 1 d . . .
C22 C 1.3196(3) 0.1867(5) 0.74823(6) 0.0392(7) Uani 1 1 d . . .
H22A H 1.4013 0.2121 0.7407 0.059 Uiso 1 1 calc R . .
H22B H 1.3236 0.0829 0.7617 0.059 Uiso 1 1 calc R . .
H22C H 1.2888 0.2966 0.7582 0.059 Uiso 1 1 calc R . .
C23 C 1.1607(2) 0.2699(3) 0.71128(5) 0.0242(6) Uani 1 1 d . . .
H23 H 1.1613 0.3920 0.7188 0.029 Uiso 1 1 calc R . .
C24 C 0.8276(2) 0.6977(3) 0.96094(5) 0.0236(5) Uani 1 1 d . . .
H24 H 0.7426 0.7448 0.9583 0.028 Uiso 1 1 calc R . .
C25 C 0.9133(2) 0.8293(3) 0.94581(5) 0.0257(6) Uani 1 1 d . . .
H25A H 0.9984 0.7872 0.9486 0.031 Uiso 1 1 calc R . .
H25B H 0.9055 0.9538 0.9544 0.031 Uiso 1 1 calc R . .
C26 C 0.8869(2) 0.8418(3) 0.91393(5) 0.0220(5) Uani 1 1 d . . .
H26A H 0.9486 0.9231 0.9049 0.026 Uiso 1 1 calc R . .
H26B H 0.8060 0.9004 0.9112 0.026 Uiso 1 1 calc R . .
C27 C 0.8874(2) 0.6535(3) 0.89836(5) 0.0176(5) Uani 1 1 d . . .
C28 C 1.0206(2) 0.5896(3) 0.89520(6) 0.0250(5) Uani 1 1 d . . .
H28A H 1.0237 0.4542 0.8950 0.037 Uiso 1 1 calc R . .
H28B H 1.0688 0.6364 0.9113 0.037 Uiso 1 1 calc R . .
H28C H 1.0543 0.6375 0.8772 0.037 Uiso 1 1 calc R . .
C29 C 0.8049(2) 0.5190(3) 0.91593(5) 0.0166(5) Uani 1 1 d . . .
H29 H 0.7223 0.5775 0.9153 0.020 Uiso 1 1 calc R . .
C30 C 0.8331(2) 0.5002(3) 0.94850(5) 0.0199(5) Uani 1 1 d . . .
C31 C 0.9552(3) 0.4061(4) 0.95551(6) 0.0326(6) Uani 1 1 d . . .
H31A H 0.9588 0.3788 0.9760 0.049 Uiso 1 1 calc R . .
H31B H 1.0226 0.4886 0.9503 0.049 Uiso 1 1 calc R . .
H31C H 0.9620 0.2907 0.9446 0.049 Uiso 1 1 calc R . .
C32 C 0.7307(3) 0.3871(4) 0.96264(5) 0.0297(6) Uani 1 1 d . . .
H32A H 0.7383 0.2570 0.9570 0.045 Uiso 1 1 calc R . .
H32B H 0.6513 0.4346 0.9564 0.045 Uiso 1 1 calc R . .
H32C H 0.7371 0.3976 0.9835 0.045 Uiso 1 1 calc R . .
C33 C 0.7883(2) 0.3362(3) 0.90008(5) 0.0204(5) Uani 1 1 d . . .
H33A H 0.8690 0.2779 0.8970 0.025 Uiso 1 1 calc R . .
H33B H 0.7384 0.2513 0.9119 0.025 Uiso 1 1 calc R . .
C34 C 0.7261(2) 0.3663(3) 0.87130(5) 0.0200(5) Uani 1 1 d . . .
H34A H 0.6433 0.4164 0.8746 0.024 Uiso 1 1 calc R . .
H34B H 0.7171 0.2454 0.8616 0.024 Uiso 1 1 calc R . .
C35 C 0.7957(2) 0.4987(3) 0.85140(5) 0.0168(5) Uani 1 1 d . . .
C36 C 0.9089(2) 0.3977(3) 0.83911(5) 0.0250(6) Uani 1 1 d . . .
H36A H 0.8822 0.2996 0.8261 0.037 Uiso 1 1 calc R . .
H36B H 0.9561 0.3436 0.8548 0.037 Uiso 1 1 calc R . .
H36C H 0.9599 0.4862 0.8287 0.037 Uiso 1 1 calc R . .
C37 C 0.8244(2) 0.6781(3) 0.86870(5) 0.0165(5) Uani 1 1 d . . .
H37 H 0.7423 0.7302 0.8734 0.020 Uiso 1 1 calc R . .
C38 C 0.8820(2) 0.8232(3) 0.84883(5) 0.0218(5) Uani 1 1 d . . .
H38A H 0.9109 0.9301 0.8602 0.026 Uiso 1 1 calc R . .
H38B H 0.9530 0.7690 0.8387 0.026 Uiso 1 1 calc R . .
C39 C 0.7872(2) 0.8860(3) 0.82730(5) 0.0255(6) Uani 1 1 d . . .
H39A H 0.7306 0.9732 0.8368 0.031 Uiso 1 1 calc R . .
H39B H 0.8288 0.9539 0.8117 0.031 Uiso 1 1 calc R . .
C40 C 0.7136(2) 0.7305(3) 0.81437(5) 0.0215(5) Uani 1 1 d . . .
C41 C 0.7152(2) 0.5517(3) 0.82570(5) 0.0188(5) Uani 1 1 d . . .
C42 C 0.6420(2) 0.4185(3) 0.81244(5) 0.0231(5) Uani 1 1 d . . .
H42 H 0.6429 0.2956 0.8196 0.028 Uiso 1 1 calc R . .
C43 C 0.5686(2) 0.4592(4) 0.78937(5) 0.0262(6) Uani 1 1 d . . .
H43 H 0.5207 0.3645 0.7809 0.031 Uiso 1 1 calc R . .
C44 C 0.5640(2) 0.6384(4) 0.77835(5) 0.0274(6) Uani 1 1 d . . .
C45 C 0.4787(3) 0.6863(4) 0.75407(6) 0.0371(7) Uani 1 1 d . . .
H45A H 0.3948 0.6932 0.7613 0.056 Uiso 1 1 calc R . .
H45B H 0.4838 0.5908 0.7393 0.056 Uiso 1 1 calc R . .
H45C H 0.5020 0.8060 0.7459 0.056 Uiso 1 1 calc R . .
C46 C 0.6383(2) 0.7701(4) 0.79100(5) 0.0252(6) Uani 1 1 d . . .
H46 H 0.6380 0.8921 0.7835 0.030 Uiso 1 1 calc R . .
O1 O 0.90069(17) 0.1951(3) 0.51244(4) 0.0309(4) Uani 1 1 d . . .
H1A H 0.9598 0.2235 0.5019 0.046 Uiso 1 1 calc R . .
O2 O 0.85472(17) 0.7028(3) 0.99090(4) 0.0324(4) Uani 1 1 d . . .
H2 H 0.7896 0.6943 1.0003 0.049 Uiso 1 1 calc R . .

loop_
_atom_site_aniso_label
_atom_site_aniso_U_11
_atom_site_aniso_U_22
_atom_site_aniso_U_33
_atom_site_aniso_U_23
_atom_site_aniso_U_13
_atom_site_aniso_U_12
C1 0.0206(12) 0.0248(12) 0.0184(13) 0.0006(10) -0.0035(10) -0.0006(10)
C2 0.0258(12) 0.0215(12) 0.0257(15) 0.0085(10) -0.0023(11) 0.0027(11)
C3 0.0239(13) 0.0186(12) 0.0235(14) 0.0011(10) 0.0018(10) 0.0054(10)
C4 0.0167(12) 0.0153(10) 0.0186(13) 0.0026(9) 0.0011(10) 0.0021(10)
C5 0.0140(12) 0.0320(13) 0.0252(13) 0.0035(10) 0.0014(10) 0.0011(11)
C6 0.0126(11) 0.0179(11) 0.0186(12) 0.0002(9) -0.0002(9) 0.0006(9)
C7 0.0183(12) 0.0197(11) 0.0199(13) -0.0006(9) -0.0026(9) -0.0002(10)
C8 0.0304(14) 0.0274(12) 0.0243(14) 0.0012(10) -0.0091(11) -0.0055(12)
C9 0.0328(14) 0.0294(13) 0.0235(14) -0.0050(10) -0.0016(11) 0.0031(12)
C10 0.0238(13) 0.0151(10) 0.0225(13) -0.0018(9) -0.0012(10) 0.0022(10)
C11 0.0216(12) 0.0139(10) 0.0215(13) 0.0009(9) 0.0011(10) 0.0004(10)
C12 0.0143(11) 0.0155(11) 0.0206(13) 0.0010(9) 0.0001(9) 0.0018(9)
C13 0.0233(13) 0.0247(12) 0.0213(14) 0.0061(9) 0.0002(10) -0.0022(11)
C14 0.0140(11) 0.0144(10) 0.0188(12) -0.0007(8) 0.0023(9) 0.0005(10)
C15 0.0217(12) 0.0219(12) 0.0224(13) 0.0001(10) 0.0045(10) 0.0066(10)
C16 0.0287(14) 0.0198(11) 0.0220(14) -0.0044(10) 0.0047(11) 0.0012(11)
C17 0.0200(12) 0.0216(11) 0.0179(13) -0.0005(9) 0.0074(10) -0.0025(10)
C18 0.0145(11) 0.0205(11) 0.0171(12) 0.0031(9) 0.0052(9) -0.0006(10)
C19 0.0228(12) 0.0244(12) 0.0216(13) 0.0016(10) -0.0014(10) 0.0010(10)
C20 0.0183(13) 0.0366(14) 0.0233(14) 0.0038(11) 0.0000(10) 0.0040(12)
C21 0.0213(13) 0.0413(15) 0.0157(13) -0.0019(11) 0.0023(10) -0.0047(12)
C22 0.0307(15) 0.0593(19) 0.0276(16) -0.0087(13) -0.0046(12) -0.0018(14)
C23 0.0221(13) 0.0296(13) 0.0211(14) -0.0076(11) 0.0035(10) -0.0044(12)
C24 0.0220(13) 0.0284(13) 0.0203(14) -0.0057(10) -0.0019(10) -0.0016(11)
C25 0.0246(13) 0.0224(13) 0.0302(16) -0.0051(10) -0.0034(11) -0.0030(11)
C26 0.0228(12) 0.0150(11) 0.0282(15) -0.0014(9) -0.0029(11) -0.0039(10)
C27 0.0125(11) 0.0167(11) 0.0236(13) -0.0025(9) 0.0005(10) 0.0000(10)
C28 0.0139(11) 0.0309(13) 0.0301(14) -0.0008(11) 0.0006(10) -0.0017(11)
C29 0.0131(10) 0.0140(11) 0.0226(13) -0.0006(9) -0.0006(10) 0.0005(9)
C30 0.0197(12) 0.0212(11) 0.0190(13) 0.0004(9) -0.0002(10) -0.0001(10)
C31 0.0325(15) 0.0293(14) 0.0360(16) 0.0045(11) -0.0072(12) 0.0028(13)
C32 0.0358(15) 0.0316(13) 0.0218(13) 0.0018(10) 0.0019(11) -0.0096(12)
C33 0.0249(13) 0.0138(11) 0.0226(13) 0.0009(9) 0.0025(11) -0.0004(10)
C34 0.0209(12) 0.0152(10) 0.0238(13) -0.0054(9) 0.0007(10) -0.0030(10)
C35 0.0148(11) 0.0168(11) 0.0190(12) -0.0026(9) 0.0032(9) 0.0013(10)
C36 0.0237(13) 0.0235(13) 0.0277(15) -0.0071(10) 0.0034(10) 0.0047(11)
C37 0.0128(11) 0.0155(11) 0.0212(13) -0.0005(9) 0.0027(10) -0.0012(9)
C38 0.0244(13) 0.0179(12) 0.0231(13) -0.0005(10) 0.0034(11) -0.0052(11)
C39 0.0315(14) 0.0201(12) 0.0248(14) 0.0036(10) 0.0039(11) -0.0030(11)
C40 0.0172(12) 0.0258(12) 0.0214(13) -0.0018(10) 0.0058(10) 0.0036(11)
C41 0.0142(11) 0.0245(12) 0.0176(12) -0.0023(10) 0.0044(9) 0.0026(10)
C42 0.0229(13) 0.0238(12) 0.0226(13) -0.0028(10) 0.0013(10) -0.0001(11)
C43 0.0229(13) 0.0354(13) 0.0204(13) -0.0056(11) -0.0006(10) -0.0026(12)
C44 0.0176(12) 0.0441(15) 0.0206(14) 0.0002(11) 0.0035(10) 0.0048(12)
C45 0.0296(15) 0.0553(17) 0.0265(15) 0.0052(12) -0.0027(12) 0.0034(14)
C46 0.0268(14) 0.0289(13) 0.0200(15) 0.0031(10) 0.0061(10) 0.0048(12)
O1 0.0326(10) 0.0420(10) 0.0181(10) 0.0052(8) -0.0020(7) 0.0004(9)
O2 0.0341(10) 0.0433(10) 0.0198(10) -0.0059(8) -0.0035(8) -0.0067(9)

loop_
_atom_type_symbol
_atom_type_description
_atom_type_scat_dispersion_real
_atom_type_scat_dispersion_imag
_atom_type_scat_source
C C 0.0033 0.0016 'International Tables Vol C Tables 4.2.6.8 and 6.1.1.4'
H H 0.0000 0.0000 'International Tables Vol C Tables 4.2.6.8 and 6.1.1.4'
O O 0.0106 0.0060 'International Tables Vol C Tables 4.2.6.8 and 6.1.1.4'

loop_
_geom_angle_atom_site_label_1
_geom_angle_atom_site_label_2
_geom_angle_atom_site_label_3
_geom_angle
_geom_angle_site_symmetry_1
_geom_angle_site_symmetry_3
_geom_angle_publ_flag
O1 C1 C2 108.33(19) . . ?
O1 C1 C7 110.60(18) . . ?
C2 C1 C7 113.1(2) . . ?
C1 C2 C3 111.5(2) . . ?
C2 C3 C4 113.39(19) . . ?
C5 C4 C3 108.14(19) . . ?
C5 C4 C14 111.65(19) . . ?
C3 C4 C14 108.07(18) . . ?
C5 C4 C6 114.98(18) . . ?
C3 C4 C6 107.04(19) . . ?
C14 C4 C6 106.68(17) . . ?
C10 C6 C4 110.39(18) . . ?
C10 C6 C7 114.18(18) . . ?
C4 C6 C7 116.83(18) . . ?
C8 C7 C9 107.9(2) . . ?
C8 C7 C1 111.45(19) . . ?
C9 C7 C1 107.49(19) . . ?
C8 C7 C6 114.67(19) . . ?
C9 C7 C6 109.64(18) . . ?
C1 C7 C6 105.51(18) . . ?
C11 C10 C6 111.32(18) . . ?
C10 C11 C12 113.62(19) . . ?
C18 C12 C13 106.73(18) . . ?
C18 C12 C11 110.10(18) . . ?
C13 C12 C11 108.93(17) . . ?
C18 C12 C14 108.71(17) . . ?
C13 C12 C14 115.20(18) . . ?
C11 C12 C14 107.15(18) . . ?
C15 C14 C12 109.51(18) . . ?
C15 C14 C4 115.75(18) . . ?
C12 C14 C4 116.62(17) . . ?
C16 C15 C14 109.32(19) . . ?
C17 C16 C15 113.90(19) . . ?
C23 C17 C18 119.7(2) . . ?
C23 C17 C16 119.0(2) . . ?
C18 C17 C16 121.3(2) . . ?
C19 C18 C17 116.6(2) . . ?
C19 C18 C12 120.7(2) . . ?
C17 C18 C12 122.6(2) . . ?
C20 C19 C18 122.7(2) . . ?
C19 C20 C21 120.7(2) . . ?
C23 C21 C20 116.8(2) . . ?
C23 C21 C22 121.8(2) . . ?
C20 C21 C22 121.3(2) . . ?
C17 C23 C21 123.3(2) . . ?
O2 C24 C25 108.2(2) . . ?
O2 C24 C30 112.6(2) . . ?
C25 C24 C30 112.5(2) . . ?
C24 C25 C26 112.2(2) . . ?
C25 C26 C27 114.1(2) . . ?
C28 C27 C26 108.29(19) . . ?
C28 C27 C37 111.7(2) . . ?
C26 C27 C37 108.45(18) . . ?
C28 C27 C29 114.37(18) . . ?
C26 C27 C29 107.44(19) . . ?
C37 C27 C29 106.42(17) . . ?
C33 C29 C30 114.94(18) . . ?
C33 C29 C27 110.70(18) . . ?
C30 C29 C27 116.93(18) . . ?
C31 C30 C32 107.9(2) . . ?
C31 C30 C24 111.3(2) . . ?
C32 C30 C24 107.6(2) . . ?
C31 C30 C29 114.8(2) . . ?
C32 C30 C29 108.72(19) . . ?
C24 C30 C29 106.20(18) . . ?
C34 C33 C29 110.98(18) . . ?
C33 C34 C35 113.66(19) . . ?
C34 C35 C41 110.05(18) . . ?
C34 C35 C36 109.12(18) . . ?
C41 C35 C36 106.68(18) . . ?
C34 C35 C37 107.73(18) . . ?
C41 C35 C37 108.21(17) . . ?
C36 C35 C37 115.01(19) . . ?
C38 C37 C27 115.69(18) . . ?
C38 C37 C35 109.73(19) . . ?
C27 C37 C35 117.05(17) . . ?
C39 C38 C37 108.9(2) . . ?
C40 C39 C38 114.1(2) . . ?
C41 C40 C46 119.5(2) . . ?
C41 C40 C39 122.1(2) . . ?
C46 C40 C39 118.4(2) . . ?
C40 C41 C42 117.6(2) . . ?
C40 C41 C35 122.2(2) . . ?
C42 C41 C35 120.2(2) . . ?
C43 C42 C41 122.3(2) . . ?
C42 C43 C44 120.6(2) . . ?
C46 C44 C43 117.4(2) . . ?
C46 C44 C45 121.7(2) . . ?
C43 C44 C45 120.8(2) . . ?
C44 C46 C40 122.6(2) . . ?

loop_
_geom_bond_atom_site_label_1
_geom_bond_atom_site_label_2
_geom_bond_distance
_geom_bond_site_symmetry_2
_geom_bond_publ_flag
C1 O1 1.446(3) . ?
C1 C2 1.512(3) . ?
C1 C7 1.555(3) . ?
C2 C3 1.528(4) . ?
C3 C4 1.553(3) . ?
C4 C5 1.537(3) . ?
C4 C14 1.560(3) . ?
C4 C6 1.561(3) . ?
C6 C10 1.530(3) . ?
C6 C7 1.565(3) . ?
C7 C8 1.533(3) . ?
C7 C9 1.537(3) . ?
C10 C11 1.526(3) . ?
C11 C12 1.551(3) . ?
C12 C18 1.532(3) . ?
C12 C13 1.545(3) . ?
C12 C14 1.559(3) . ?
C14 C15 1.538(3) . ?
C15 C16 1.520(4) . ?
C16 C17 1.512(3) . ?
C17 C23 1.386(3) . ?
C17 C18 1.414(3) . ?
C18 C19 1.401(3) . ?
C19 C20 1.378(4) . ?
C20 C21 1.400(4) . ?
C21 C23 1.387(4) . ?
C21 C22 1.501(4) . ?
C24 O2 1.432(3) . ?
C24 C25 1.513(4) . ?
C24 C30 1.544(3) . ?
C25 C26 1.521(4) . ?
C26 C27 1.544(3) . ?
C27 C28 1.538(3) . ?
C27 C37 1.559(3) . ?
C27 C29 1.561(3) . ?
C29 C33 1.526(3) . ?
C29 C30 1.559(3) . ?
C30 C31 1.536(3) . ?
C30 C32 1.538(3) . ?
C33 C34 1.524(3) . ?
C34 C35 1.537(3) . ?
C35 C41 1.539(3) . ?
C35 C36 1.549(3) . ?
C35 C37 1.561(3) . ?
C37 C38 1.537(3) . ?
C38 C39 1.517(4) . ?
C39 C40 1.509(3) . ?
C40 C41 1.398(3) . ?
C40 C46 1.399(4) . ?
C41 C42 1.399(3) . ?
C42 C43 1.377(4) . ?
C43 C44 1.396(4) . ?
C44 C46 1.385(4) . ?
C44 C45 1.511(4) . ?
